data_7114524
loop_
_publ_author_name
'Escart\'i, Francisco'
'Miranda, Carlos'
'Lamarque, Laurent'
'Latorre, Julio'
'Garc\'ia-Espa\~na, Enrique'
'Kumar, M.'
'Ar\'an, Vicente J.'
'Navarro, Pilar'

_publ_section_title
;
 Cu2+-Induced formation of cage-like compounds containing pyrazole
 macrocycles
;
_journal_issue 9
_journal_name_full 'Chemical Communications'
_journal_page_first 936
_journal_paper_doi 10.1039/b110409h
_journal_year 2002
_chemical_formula_sum 'C40 H76 Cl4 Cu4 N16 O20'
_chemical_formula_weight 1497.12
_chemical_name_common R16
_chemical_name_systematic
;
?
;
_space_group_IT_number 14
_symmetry_space_group_name_Hall '-P 2yn'
_symmetry_space_group_name_H-M 'P 1 21/n 1'
_atom_sites_solution_hydrogens geom
_atom_sites_solution_primary direct
_atom_sites_solution_secondary difmap
_audit_creation_method SHELXL-97
_cell_angle_alpha 90.000(5)
_cell_angle_beta 91.383(5)
_cell_angle_gamma 90.000(5)
_cell_formula_units_Z 4
_cell_length_a 11.152(5)
_cell_length_b 18.361(5)
_cell_length_c 15.437(5)
_cell_measurement_reflns_used 25
_cell_measurement_temperature 293(2)
_cell_measurement_theta_max 25
_cell_measurement_theta_min 1
_cell_volume 3160.0(19)
_computing_molecular_graphics Ortep32
_computing_structure_refinement 'SHELXL-97 (Sheldrick, 1997)'
_computing_structure_solution SHELX-86
_diffrn_ambient_temperature 293(2)
_diffrn_measured_fraction_theta_full 0.534
_diffrn_measured_fraction_theta_max 0.534
_diffrn_measurement_device_type CAD4
_diffrn_measurement_method omega-2theta
_diffrn_radiation_monochromator graphite
_diffrn_radiation_source 'fine-focus sealed tube'
_diffrn_radiation_type MoK\a
_diffrn_radiation_wavelength 0.71073
_diffrn_reflns_av_R_equivalents 0.0526
_diffrn_reflns_av_sigmaI/netI 0.0570
_diffrn_reflns_limit_h_max 13
_diffrn_reflns_limit_h_min 0
_diffrn_reflns_limit_k_max 21
_diffrn_reflns_limit_k_min -21
_diffrn_reflns_limit_l_max 18
_diffrn_reflns_limit_l_min 0
_diffrn_reflns_number 5927
_diffrn_reflns_theta_full 25.13
_diffrn_reflns_theta_max 25.13
_diffrn_reflns_theta_min 1.72
_diffrn_standards_decay_% 0.99
_exptl_absorpt_coefficient_mu 1.576
_exptl_crystal_colour red
_exptl_crystal_density_diffrn 1.573
_exptl_crystal_density_meas ?
_exptl_crystal_density_method 'not measured'
_exptl_crystal_F_000 1544
_exptl_crystal_size_max 0.2
_exptl_crystal_size_mid 0.15
_exptl_crystal_size_min 0.1
_refine_diff_density_max 1.797
_refine_diff_density_min -0.584
_refine_diff_density_rms 0.133
_refine_ls_extinction_method none
_refine_ls_goodness_of_fit_ref 0.957
_refine_ls_hydrogen_treatment mixed
_refine_ls_matrix_type full
_refine_ls_number_parameters 390
_refine_ls_number_reflns 3015
_refine_ls_number_restraints 4
_refine_ls_restrained_S_all 0.957
_refine_ls_R_factor_all 0.1108
_refine_ls_R_factor_gt 0.0781
_refine_ls_shift/su_max 6.180
_refine_ls_shift/su_mean 0.066
_refine_ls_structure_factor_coef Fsqd
_refine_ls_weighting_details 'calc w=1/[\s^2^(Fo^2^)+(0.2145P)^2^+4.9627P] where P=(Fo^2^+2Fc^2^)/3'
_refine_ls_weighting_scheme calc
_refine_ls_wR_factor_gt 0.2319
_refine_ls_wR_factor_ref 0.2679
_reflns_number_gt 2051
_reflns_number_total 3015
_reflns_threshold_expression >2sigma(I)
_cod_data_source_file b110409h.txt
_cod_data_source_block r16
_cod_depositor_comments
;
The following automatic conversions were performed:

'_exptl_crystal_density_meas' value 'not measured' was changed to '?'
- the value is perceived as not measured.

Automatic conversion script
Id: cif_fix_values 3008 2015-01-20 13:52:24Z robertas 
;
_cod_original_cell_volume 3159.9(19)
_cod_original_sg_symbol_H-M P21/n
_cod_database_code 7114524

loop_
_symmetry_equiv_pos_as_xyz
'x, y, z'
'-x+1/2, y+1/2, -z+1/2'
'-x, -y, -z'
'x-1/2, -y-1/2, z-1/2'

loop_
_atom_site_label
_atom_site_type_symbol
_atom_site_fract_x
_atom_site_fract_y
_atom_site_fract_z
_atom_site_U_iso_or_equiv
_atom_site_adp_type
_atom_site_occupancy
_atom_site_symmetry_multiplicity
_atom_site_calc_flag
_atom_site_refinement_flags
Cu1 Cu 0.01914(13) 0.06820(6) 0.23083(9) 0.0383(6) Uani 1 1 d .
Cu2 Cu -0.05740(15) 0.21809(7) 0.40591(10) 0.0426(7) Uani 1 1 d .
C11 C 0.2456(17) -0.1257(7) 0.3364(10) 0.058(7) Uani 1 1 d .
H11A H 0.1912 -0.1570 0.3036 0.03(2) Uiso 1 1 calc R
H11B H 0.3268 -0.1388 0.3216 2(4) Uiso 1 1 calc R
C21 C -0.1034(19) -0.1732(7) 0.3192(9) 0.063(7) Uani 1 1 d .
H21A H -0.0271 -0.1897 0.2975 0.08(5) Uiso 1 1 calc R
H21B H -0.1664 -0.2009 0.2898 0.04(3) Uiso 1 1 calc R
C20 C -0.1071(17) -0.1881(6) 0.4164(9) 0.065(7) Uani 1 1 d .
H20A H -0.1872 -0.1796 0.4375 0.04(3) Uiso 1 1 calc R
H20B H -0.0516 -0.1564 0.4476 0.07(4) Uiso 1 1 calc R
N3 N 0.1835(12) 0.0381(5) 0.1827(7) 0.044(4) Uani 1 1 d .
H3 H 0.1747 0.0360 0.1240 0.06(4) Uiso 1 1 calc R
N4 N -0.0953(11) -0.0050(5) 0.1700(8) 0.050(5) Uani 1 1 d .
H4 H -0.0741 -0.0061 0.1135 0.04(3) Uiso 1 1 calc R
N2 N 0.1152(10) 0.1374(5) 0.2920(8) 0.043(4) Uani 1 1 d .
N6 N -0.2216(15) 0.2418(6) 0.4600(8) 0.065(6) Uani 1 1 d .
H6 H -0.2283 0.2912 0.4579 0.08(5) Uiso 1 1 calc R
N8 N 0.0862(11) 0.1893(5) 0.3551(8) 0.053(5) Uani 1 1 d .
N1 N -0.1281(9) 0.1002(5) 0.2789(7) 0.042(4) Uani 1 1 d .
N5 N -0.1531(10) 0.1505(5) 0.3386(8) 0.046(5) Uani 1 1 d .
N7 N 0.0576(14) 0.2860(5) 0.4755(9) 0.051(6) Uani 1 1 d .
H7 H 0.0235 0.3310 0.4727 0.02(2) Uiso 1 1 calc R
C15 C 0.2316(13) 0.1456(6) 0.2711(10) 0.045(5) Uani 1 1 d .
C13 C 0.2249(15) -0.0370(6) 0.2132(9) 0.057(7) Uani 1 1 d .
H13A H 0.1735 -0.0739 0.1868 0.006(16) Uiso 1 1 calc R
H13B H 0.3060 -0.0455 0.1943 2(3) Uiso 1 1 calc R
C12 C 0.2217(15) -0.0440(6) 0.3090(9) 0.045(5) Uani 1 1 d .
H12A H 0.1440 -0.0286 0.3291 0.03(3) Uiso 1 1 calc R
H12B H 0.2824 -0.0128 0.3355 0.02(2) Uiso 1 1 calc R
C22 C -0.1195(16) -0.0926(6) 0.2981(9) 0.055(6) Uani 1 1 d .
H22A H -0.0660 -0.0632 0.3342 0.06(4) Uiso 1 1 calc R
H22B H -0.2014 -0.0775 0.3080 0.05(3) Uiso 1 1 calc R
C16 C 0.2832(13) 0.2033(6) 0.3209(10) 0.042(5) Uani 1 1 d .
H16 H 0.3618 0.2202 0.3211 0.14(8) Uiso 1 1 calc R
C2 C -0.2332(12) 0.0765(6) 0.2428(9) 0.044(5) Uani 1 1 d .
C3 C -0.3258(14) 0.1113(8) 0.2780(11) 0.052(5) Uani 1 1 d .
H30 H -0.4065 0.1057 0.2630 0.03(3) Uiso 1 1 calc R
C10 C 0.2291(15) -0.1396(7) 0.4334(11) 0.061(7) Uani 1 1 d .
H10A H 0.2882 -0.1127 0.4676 0.07(4) Uiso 1 1 calc R
H10B H 0.1496 -0.1247 0.4505 0.12(7) Uiso 1 1 calc R
C6 C -0.2456(19) 0.2211(6) 0.5533(11) 0.061(7) Uani 1 1 d .
H6A H -0.3268 0.2347 0.5675 0.06(4) Uiso 1 1 calc R
H6B H -0.1909 0.2474 0.5919 2(4) Uiso 1 1 calc R
C1 C -0.2207(13) 0.0240(7) 0.1706(10) 0.056(6) Uani 1 1 d .
H1A H -0.2393 0.0480 0.1159 0.05(3) Uiso 1 1 calc R
H1B H -0.2768 -0.0159 0.1773 0.04(3) Uiso 1 1 calc R
C19 C -0.0712(18) -0.2688(6) 0.4302(10) 0.062(7) Uani 1 1 d .
H19A H -0.1321 -0.3001 0.4041 0.12(6) Uiso 1 1 calc R
H19B H 0.0040 -0.2783 0.4019 2(4) Uiso 1 1 calc R
C23 C -0.0893(18) -0.0835(7) 0.2019(9) 0.059(7) Uani 1 1 d .
H23A H -0.0092 -0.1021 0.1930 0.21(13) Uiso 1 1 calc R
H23B H -0.1448 -0.1127 0.1672 0.04(3) Uiso 1 1 calc R
C4 C -0.2763(13) 0.1588(7) 0.3434(11) 0.055(7) Uani 1 1 d .
C5 C -0.3204(15) 0.2134(8) 0.4015(11) 0.053(6) Uani 1 1 d .
H5A H -0.3830 0.1925 0.4363 0.05(4) Uiso 1 1 calc R
H5B H -0.3550 0.2533 0.3682 2(3) Uiso 1 1 calc R
C17 C 0.1909(14) 0.2277(6) 0.3677(9) 0.046(6) Uani 1 1 d .
C18 C 0.170(2) 0.2926(8) 0.4324(14) 0.087(10) Uani 1 1 d .
H18A H 0.2351 0.2935 0.4753 0.19(11) Uiso 1 1 calc R
H18B H 0.1717 0.3382 0.4007 2(4) Uiso 1 1 calc R
C14 C 0.2735(13) 0.0964(7) 0.2030(12) 0.052(6) Uani 1 1 d .
H14A H 0.3485 0.0741 0.2218 0.20(12) Uiso 1 1 calc R
H14B H 0.2882 0.1243 0.1509 0.10(6) Uiso 1 1 calc R
Cl1 Cl -0.0039(4) 0.13112(16) 0.0103(2) 0.0495(15) Uani 1 1 d .
O1 O 0.1189(11) 0.1133(5) 0.0061(8) 0.069(5) Uani 1 1 d .
O2 O -0.0783(10) 0.0728(5) -0.0161(7) 0.072(5) Uani 1 1 d .
O3 O -0.0302(11) 0.1939(5) -0.0424(8) 0.073(5) Uani 1 1 d .
O4 O -0.0274(13) 0.1477(5) 0.1008(7) 0.070(6) Uani 1 1 d .
Cl2 Cl 0.4873(10) 0.0066(5) 0.0044(9) 0.0581(13) Uiso 0.50 1 d PG
O200 O 0.4139(16) 0.0535(8) -0.0184(15) 0.109(8) Uiso 0.50 1 d PG
O210 O 0.5251(19) 0.0510(10) 0.0608(13) 0.119(8) Uiso 0.50 1 d PG
O220 O 0.6264(14) 0.0421(16) -0.0137(18) 0.155(12) Uiso 0.50 1 d PG
O320 O 0.496(2) -0.0071(19) 0.1075(11) 0.199(17) Uiso 0.50 1 d PG
O10 O -0.1010(12) 0.3326(7) 0.3224(9) 0.075(5) Uani 1 1 d D
H100 H -0.096(13) 0.381(4) 0.349(9) 0.06(3) Uiso 1 1 d D
H101 H -0.118(11) 0.300(4) 0.273(5) 0.03(3) Uiso 1 1 d D
O20 O 0.4332(16) 0.0446(8) 0.5168(13) 0.111(4) Uiso 1 1 d D
H200 H 0.487(7) 0.021(3) 0.561(5) 0.000(15) Uiso 1 1 d D
H201 H 0.353(5) 0.027(4) 0.492(7) 0.02(2) Uiso 1 1 d D

loop_
_atom_site_aniso_label
_atom_site_aniso_U_11
_atom_site_aniso_U_22
_atom_site_aniso_U_33
_atom_site_aniso_U_23
_atom_site_aniso_U_13
_atom_site_aniso_U_12
Cu1 0.0466(10) 0.0332(7) 0.0354(10) -0.0024(6) 0.0034(11) -0.0018(6)
Cu2 0.0592(12) 0.0353(7) 0.0337(10) -0.0013(6) 0.0076(13) 0.0038(7)
C11 0.081(14) 0.045(7) 0.049(9) 0.013(7) 0.010(14) 0.015(8)
C21 0.100(16) 0.046(7) 0.041(8) -0.003(6) -0.013(13) -0.010(8)
C20 0.096(15) 0.036(6) 0.061(10) 0.017(6) -0.029(13) -0.022(7)
N3 0.068(9) 0.034(5) 0.031(6) 0.003(4) 0.007(9) 0.009(5)
N4 0.072(10) 0.043(5) 0.035(7) -0.002(5) 0.007(10) -0.016(6)
N2 0.043(7) 0.039(5) 0.048(8) -0.008(5) 0.002(9) 0.009(5)
N6 0.102(14) 0.046(6) 0.047(8) 0.017(6) 0.015(12) 0.012(7)
N8 0.059(8) 0.049(5) 0.051(8) -0.009(6) -0.009(9) -0.007(6)
N1 0.037(6) 0.047(5) 0.043(7) -0.008(5) 0.001(8) -0.001(5)
N5 0.040(7) 0.051(5) 0.049(10) 0.001(6) 0.007(10) 0.005(5)
N7 0.077(11) 0.028(5) 0.048(9) 0.002(5) 0.002(12) 0.005(6)
C15 0.053(9) 0.036(5) 0.047(10) 0.008(6) 0.003(11) -0.005(6)
C13 0.087(14) 0.032(5) 0.050(8) -0.004(6) -0.016(12) 0.027(7)
C12 0.056(11) 0.040(6) 0.040(8) 0.010(6) 0.018(12) 0.012(7)
C22 0.073(12) 0.052(6) 0.041(9) 0.009(6) -0.006(11) -0.017(7)
C16 0.035(8) 0.045(6) 0.049(10) -0.004(7) 0.018(12) -0.003(6)
C2 0.038(8) 0.052(7) 0.044(9) 0.012(7) 0.004(11) -0.012(6)
C3 0.043(9) 0.067(8) 0.045(10) 0.004(8) 0.005(11) 0.001(7)
C10 0.063(12) 0.050(7) 0.069(12) 0.004(8) 0.000(14) 0.024(7)
C6 0.085(15) 0.039(7) 0.060(11) 0.001(7) 0.021(16) 0.015(8)
C1 0.054(9) 0.060(7) 0.052(10) -0.004(7) -0.009(11) -0.013(7)
C19 0.103(15) 0.035(6) 0.048(9) -0.008(6) -0.008(13) 0.003(8)
C23 0.090(15) 0.047(6) 0.038(8) -0.004(6) 0.001(13) -0.017(8)
C4 0.047(9) 0.059(8) 0.058(13) 0.019(9) 0.007(13) 0.014(7)
C5 0.041(10) 0.068(9) 0.049(11) 0.010(9) 0.026(13) 0.021(8)
C17 0.068(11) 0.032(5) 0.039(8) 0.004(6) -0.006(11) -0.015(6)
C18 0.13(2) 0.053(8) 0.072(16) -0.003(8) -0.03(2) -0.031(11)
C14 0.046(10) 0.054(7) 0.056(11) 0.014(8) 0.038(14) -0.012(7)
Cl1 0.067(3) 0.0434(15) 0.038(2) 0.0105(14) 0.004(3) -0.0069(16)
O1 0.081(9) 0.064(5) 0.062(9) 0.000(6) -0.016(10) 0.007(6)
O2 0.089(9) 0.062(5) 0.064(7) 0.006(5) -0.010(9) -0.026(6)
O3 0.073(9) 0.066(6) 0.082(9) 0.048(7) 0.016(11) 0.000(6)
O4 0.104(13) 0.062(6) 0.045(7) -0.003(5) 0.019(12) 0.001(7)
O10 0.081(10) 0.082(8) 0.065(9) 0.020(7) 0.040(12) 0.018(8)

loop_
_atom_type_symbol
_atom_type_description
_atom_type_scat_dispersion_real
_atom_type_scat_dispersion_imag
_atom_type_scat_source
C C 0.0033 0.0016 'International Tables Vol C Tables 4.2.6.8 and 6.1.1.4'
H H 0.0000 0.0000 'International Tables Vol C Tables 4.2.6.8 and 6.1.1.4'
N N 0.0061 0.0033 'International Tables Vol C Tables 4.2.6.8 and 6.1.1.4'
O O 0.0106 0.0060 'International Tables Vol C Tables 4.2.6.8 and 6.1.1.4'
Cl Cl 0.1484 0.1585 'International Tables Vol C Tables 4.2.6.8 and 6.1.1.4'
Cu Cu 0.3201 1.2651 'International Tables Vol C Tables 4.2.6.8 and 6.1.1.4'

loop_
_geom_angle_atom_site_label_1
_geom_angle_atom_site_label_2
_geom_angle_atom_site_label_3
_geom_angle
_geom_angle_site_symmetry_1
_geom_angle_site_symmetry_3
N2 Cu1 N1 94.7(5) . .
N2 Cu1 N4 175.9(6) . .
N1 Cu1 N4 81.3(5) . .
N2 Cu1 N3 82.1(5) . .
N1 Cu1 N3 176.8(3) . .
N4 Cu1 N3 101.9(5) . .
N2 Cu1 O4 96.4(4) . .
N1 Cu1 O4 88.3(5) . .
N4 Cu1 O4 84.4(4) . .
N3 Cu1 O4 92.0(5) . .
N8 Cu2 N5 93.5(5) . .
N8 Cu2 N7 82.1(5) . .
N5 Cu2 N7 175.4(6) . .
N8 Cu2 N6 175.5(4) . .
N5 Cu2 N6 82.5(5) . .
N7 Cu2 N6 101.9(6) . .
N8 Cu2 O10 100.2(5) . .
N5 Cu2 O10 99.5(4) . .
N7 Cu2 O10 82.6(4) . .
N6 Cu2 O10 82.5(5) . .
C10 C11 C12 113.4(13) . .
C22 C21 C20 112.2(12) . .
C21 C20 C19 107.1(13) . .
C14 N3 C13 112.7(9) . .
C14 N3 Cu1 109.2(9) . .
C13 N3 Cu1 113.2(11) . .
C1 N4 C23 111.6(13) . .
C1 N4 Cu1 109.5(8) . .
C23 N4 Cu1 116.5(6) . .
C15 N2 N8 109.1(9) . .
C15 N2 Cu1 119.3(11) . .
N8 N2 Cu1 131.4(10) . .
C5 N6 C6 109.8(16) . .
C5 N6 Cu2 109.1(11) . .
C6 N6 Cu2 120.3(10) . .
C17 N8 N2 103.7(13) . .
C17 N8 Cu2 121.9(10) . .
N2 N8 Cu2 133.9(8) . .
N5 N1 C2 108.2(11) . .
N5 N1 Cu1 132.5(7) . .
C2 N1 Cu1 118.9(10) . .
N1 N5 C4 109.7(10) . .
N1 N5 Cu2 134.0(9) . .
C4 N5 Cu2 115.9(11) . .
C18 N7 C19 113.5(12) . 3_556
C18 N7 Cu2 110.3(10) . .
C19 N7 Cu2 115.2(11) 3_556 .
N2 C15 C16 109.4(16) . .
N2 C15 C14 115.1(10) . .
C16 C15 C14 135.4(15) . .
C12 C13 N3 111.8(11) . .
C13 C12 C11 110.0(12) . .
C21 C22 C23 106.5(13) . .
C17 C16 C15 103.5(12) . .
C3 C2 N1 110.2(11) . .
C3 C2 C1 134.6(10) . .
N1 C2 C1 114.9(13) . .
C2 C3 C4 106.8(11) . .
C6 C10 C11 106.1(14) 3_556 .
N6 C6 C10 110.5(15) . 3_556
C2 C1 N4 109.9(8) . .
N7 C19 C20 110.9(11) 3_556 .
N4 C23 C22 113.9(12) . .
N5 C4 C3 105.1(16) . .
N5 C4 C5 117.7(12) . .
C3 C4 C5 136.9(13) . .
C4 C5 N6 111.1(12) . .
C16 C17 N8 114.3(11) . .
C16 C17 C18 135.8(14) . .
N8 C17 C18 109.9(17) . .
N7 C18 C17 111.9(12) . .
C15 C14 N3 111.5(14) . .
O2 Cl1 O1 112.0(7) . .
O2 Cl1 O3 109.6(5) . .
O1 Cl1 O3 110.2(8) . .
O2 Cl1 O4 108.5(8) . .
O1 Cl1 O4 106.8(7) . .
O3 Cl1 O4 109.6(8) . .
Cl1 O4 Cu1 127.0(7) . .
Cl2 Cl2 O200 143(4) 3_655 .
Cl2 Cl2 O210 114(3) 3_655 .
O200 Cl2 O210 87.3 . .
Cl2 Cl2 O210 52(2) 3_655 3_655
O200 Cl2 O210 105(2) . 3_655
O210 Cl2 O210 165.5(19) . 3_655
Cl2 Cl2 O220 106(3) 3_655 3_655
O200 Cl2 O220 84(2) . 3_655
O210 Cl2 O220 125(3) . 3_655
O210 Cl2 O220 65.5(8) 3_655 3_655
Cl2 Cl2 O200 28(3) 3_655 3_655
O200 Cl2 O200 171(3) . 3_655
O210 Cl2 O200 98.0(19) . 3_655
O210 Cl2 O200 69.0(8) 3_655 3_655
O220 Cl2 O200 98.8(11) 3_655 3_655
Cl2 Cl2 O320 103(4) 3_655 .
O200 Cl2 O320 114.4 . .
O210 Cl2 O320 53.6 . .
O210 Cl2 O320 125(3) 3_655 .
O220 Cl2 O320 81(2) 3_655 .
O200 Cl2 O320 74(3) 3_655 .
Cl2 Cl2 O220 61(3) 3_655 .
O200 Cl2 O220 106.5 . .
O210 Cl2 O220 64.9 . .
O210 Cl2 O220 104(3) 3_655 .
O220 Cl2 O220 167(2) 3_655 .
O200 Cl2 O220 70(2) 3_655 .
O320 Cl2 O220 100.9 . .
Cl2 Cl2 O320 64(4) 3_655 3_655
O200 Cl2 O320 79(2) . 3_655
O210 Cl2 O320 130(2) . 3_655
O210 Cl2 O320 48.1(8) 3_655 3_655
O220 Cl2 O320 101.6(10) 3_655 3_655
O200 Cl2 O320 92.7(14) 3_655 3_655
O320 Cl2 O320 167(2) . 3_655
O220 Cl2 O320 73.5(19) . 3_655
Cl2 O200 Cl2 8.8(12) . 3_655
Cl2 O200 O210 46.9 . .
Cl2 O200 O210 52.6(8) 3_655 .
Cl2 O210 O320 76.9 . .
Cl2 O210 Cl2 14.5(8) . 3_655
O320 O210 Cl2 77.0(12) . 3_655
Cl2 O210 O220 71.1 . .
O320 O210 O220 118.9 . .
Cl2 O210 O220 60.1(12) 3_655 .
Cl2 O210 O200 45.8 . .
O320 O210 O200 102.9 . .
Cl2 O210 O200 58.4(7) 3_655 .
O220 O210 O200 90.1 . .
Cl2 O220 O210 54.4(10) 3_655 .
Cl2 O220 Cl2 13.0(8) 3_655 .
O210 O220 Cl2 44.0 . .
O210 O320 Cl2 49.5 . .
O210 O320 Cl2 54.9(7) . 3_655
Cl2 O320 Cl2 12.9(6) . 3_655
H100 O10 H101 153(10) . .
H100 O10 Cu2 122(8) . .
H101 O10 Cu2 85(6) . .
H200 O20 H201 129(7) . .

loop_
_geom_bond_atom_site_label_1
_geom_bond_atom_site_label_2
_geom_bond_distance
_geom_bond_site_symmetry_2
Cu1 N2 1.898(8) .
Cu1 N1 1.910(13) .
Cu1 N4 2.064(8) .
Cu1 N3 2.069(15) .
Cu1 O4 2.526(9) .
Cu2 N8 1.876(15) .
Cu2 N5 1.925(9) .
Cu2 N7 2.071(10) .
Cu2 N6 2.077(19) .
Cu2 O10 2.508(10) .
C11 C10 1.53(3) .
C11 C12 1.579(15) .
C21 C22 1.526(17) .
C21 C20 1.53(2) .
C20 C19 1.548(16) .
N3 C14 1.495(16) .
N3 C13 1.526(12) .
N4 C1 1.50(2) .
N4 C23 1.523(15) .
N2 C15 1.35(2) .
N2 N8 1.407(17) .
N6 C5 1.501(17) .
N6 C6 1.52(3) .
N8 C17 1.373(17) .
N1 N5 1.338(16) .
N1 C2 1.358(12) .
N5 C4 1.39(2) .
N7 C18 1.44(3) .
N7 C19 1.49(2) 3_556
C15 C16 1.422(15) .
C15 C14 1.47(2) .
C13 C12 1.48(2) .
C22 C23 1.54(3) .
C16 C17 1.35(2) .
C2 C3 1.34(3) .
C2 C1 1.48(2) .
C3 C4 1.43(2) .
C10 C6 1.521(16) 3_556
C6 C10 1.521(16) 3_556
C19 N7 1.49(2) 3_556
C4 C5 1.44(2) .
C17 C18 1.57(2) .
Cl1 O2 1.409(8) .
Cl1 O1 1.412(14) .
Cl1 O3 1.437(8) .
Cl1 O4 1.460(14) .
Cl2 Cl2 0.40(2) 3_655
Cl2 O200 1.2340 .
Cl2 O210 1.2575 .
Cl2 O210 1.46(2) 3_655
Cl2 O220 1.56(2) 3_655
Cl2 O200 1.570(17) 3_655
Cl2 O320 1.6110 .
Cl2 O220 1.7117 .
Cl2 O320 1.74(3) 3_655
O200 Cl2 1.570(17) 3_655
O200 O210 1.7199 .
O210 O320 1.3323 .
O210 Cl2 1.46(2) 3_655
O210 O220 1.6386 .
O220 Cl2 1.56(3) 3_655
O320 Cl2 1.74(3) 3_655
O10 H100 0.98(2) .
O10 H101 0.99(2) .
O20 H200 0.99(2) .
O20 H201 1.01(2) .

loop_
_geom_torsion_atom_site_label_1
_geom_torsion_atom_site_label_2
_geom_torsion_atom_site_label_3
_geom_torsion_atom_site_label_4
_geom_torsion
_geom_torsion_site_symmetry_1
_geom_torsion_site_symmetry_4
C22 C21 C20 C19 -171.7(14) . .
N2 Cu1 N3 C14 -14.4(8) . .
N1 Cu1 N3 C14 -13(7) . .
N4 Cu1 N3 C14 166.4(8) . .
O4 Cu1 N3 C14 81.8(8) . .
N2 Cu1 N3 C13 112.1(7) . .
N1 Cu1 N3 C13 113(7) . .
N4 Cu1 N3 C13 -67.0(7) . .
O4 Cu1 N3 C13 -151.7(6) . .
N2 Cu1 N4 C1 32(6) . .
N1 Cu1 N4 C1 20.5(9) . .
N3 Cu1 N4 C1 -159.5(9) . .
O4 Cu1 N4 C1 -68.6(10) . .
N2 Cu1 N4 C23 -96(5) . .
N1 Cu1 N4 C23 -107.4(13) . .
N3 Cu1 N4 C23 72.7(13) . .
O4 Cu1 N4 C23 163.6(14) . .
N1 Cu1 N2 C15 -170.2(10) . .
N4 Cu1 N2 C15 178(100) . .
N3 Cu1 N2 C15 9.7(9) . .
O4 Cu1 N2 C15 -81.4(10) . .
N1 Cu1 N2 N8 4.2(11) . .
N4 Cu1 N2 N8 -7(6) . .
N3 Cu1 N2 N8 -175.9(11) . .
O4 Cu1 N2 N8 93.0(11) . .
N8 Cu2 N6 C5 -44(5) . .
N5 Cu2 N6 C5 -17.1(9) . .
N7 Cu2 N6 C5 164.4(9) . .
O10 Cu2 N6 C5 83.6(9) . .
N8 Cu2 N6 C6 85(5) . .
N5 Cu2 N6 C6 111.1(10) . .
N7 Cu2 N6 C6 -67.4(10) . .
O10 Cu2 N6 C6 -148.2(10) . .
C15 N2 N8 C17 0.9(13) . .
Cu1 N2 N8 C17 -174.0(8) . .
C15 N2 N8 Cu2 172.2(9) . .
Cu1 N2 N8 Cu2 -2.7(17) . .
N5 Cu2 N8 C17 169.4(10) . .
N7 Cu2 N8 C17 -11.9(9) . .
N6 Cu2 N8 C17 -164(4) . .
O10 Cu2 N8 C17 69.1(10) . .
N5 Cu2 N8 N2 -0.6(12) . .
N7 Cu2 N8 N2 178.1(12) . .
N6 Cu2 N8 N2 26(6) . .
O10 Cu2 N8 N2 -100.9(11) . .
N2 Cu1 N1 N5 -3.6(11) . .
N4 Cu1 N1 N5 175.6(11) . .
N3 Cu1 N1 N5 -5(8) . .
O4 Cu1 N1 N5 -99.9(11) . .
N2 Cu1 N1 C2 167.2(9) . .
N4 Cu1 N1 C2 -13.6(9) . .
N3 Cu1 N1 C2 166(7) . .
O4 Cu1 N1 C2 71.0(9) . .
C2 N1 N5 C4 1.5(15) . .
Cu1 N1 N5 C4 173.0(10) . .
C2 N1 N5 Cu2 -170.3(9) . .
Cu1 N1 N5 Cu2 1.3(17) . .
N8 Cu2 N5 N1 1.3(12) . .
N7 Cu2 N5 N1 -15(7) . .
N6 Cu2 N5 N1 -176.7(12) . .
O10 Cu2 N5 N1 102.3(11) . .
N8 Cu2 N5 C4 -170.0(11) . .
N7 Cu2 N5 C4 174(6) . .
N6 Cu2 N5 C4 12.0(11) . .
O10 Cu2 N5 C4 -69.0(12) . .
N8 Cu2 N7 C18 17.8(9) . .
N5 Cu2 N7 C18 34(7) . .
N6 Cu2 N7 C18 -164.3(9) . .
O10 Cu2 N7 C18 -83.7(10) . .
N8 Cu2 N7 C19 -112.2(11) . 3_556
N5 Cu2 N7 C19 -96(7) . 3_556
N6 Cu2 N7 C19 65.7(11) . 3_556
O10 Cu2 N7 C19 146.3(12) . 3_556
N8 N2 C15 C16 0.5(14) . .
Cu1 N2 C15 C16 176.1(7) . .
N8 N2 C15 C14 -177.8(9) . .
Cu1 N2 C15 C14 -2.2(15) . .
C14 N3 C13 C12 72.5(19) . .
Cu1 N3 C13 C12 -52.2(13) . .
N3 C13 C12 C11 171.2(12) . .
C10 C11 C12 C13 -173.1(15) . .
C20 C21 C22 C23 169.2(16) . .
N2 C15 C16 C17 -1.7(14) . .
C14 C15 C16 C17 176.1(13) . .
N5 N1 C2 C3 0.4(15) . .
Cu1 N1 C2 C3 -172.5(10) . .
N5 N1 C2 C1 175.9(11) . .
Cu1 N1 C2 C1 3.0(14) . .
N1 C2 C3 C4 -2.0(17) . .
C1 C2 C3 C4 -176.2(15) . .
C12 C11 C10 C6 175.6(13) . 3_556
C5 N6 C6 C10 70.3(18) . 3_556
Cu2 N6 C6 C10 -57.5(17) . 3_556
C3 C2 C1 N4 -171.3(16) . .
N1 C2 C1 N4 14.7(16) . .
C23 N4 C1 C2 106.6(12) . .
Cu1 N4 C1 C2 -23.9(14) . .
C21 C20 C19 N7 173.0(16) . 3_556
C1 N4 C23 C22 -66.2(15) . .
Cu1 N4 C23 C22 60.5(19) . .
C21 C22 C23 N4 -177.5(12) . .
N1 N5 C4 C3 -2.6(15) . .
Cu2 N5 C4 C3 170.8(9) . .
N1 N5 C4 C5 -177.2(12) . .
Cu2 N5 C4 C5 -3.8(18) . .
C2 C3 C4 N5 2.8(16) . .
C2 C3 C4 C5 175.8(18) . .
N5 C4 C5 N6 -11(2) . .
C3 C4 C5 N6 176.6(17) . .
C6 N6 C5 C4 -114.6(16) . .
Cu2 N6 C5 C4 19.2(16) . .
C15 C16 C17 N8 2.4(14) . .
C15 C16 C17 C18 -174.8(13) . .
N2 N8 C17 C16 -2.1(13) . .
Cu2 N8 C17 C16 -174.7(8) . .
N2 N8 C17 C18 175.8(9) . .
Cu2 N8 C17 C18 3.2(14) . .
C19 N7 C18 C17 110.4(11) 3_556 .
Cu2 N7 C18 C17 -20.5(13) . .
C16 C17 C18 N7 -170.3(13) . .
N8 C17 C18 N7 12.4(15) . .
N2 C15 C14 N3 -10.5(15) . .
C16 C15 C14 N3 171.8(12) . .
C13 N3 C14 C15 -109.9(13) . .
Cu1 N3 C14 C15 16.9(12) . .
O2 Cl1 O4 Cu1 67.2(11) . .
O1 Cl1 O4 Cu1 -53.7(10) . .
O3 Cl1 O4 Cu1 -173.1(7) . .
N2 Cu1 O4 Cl1 123.4(10) . .
N1 Cu1 O4 Cl1 -142.1(10) . .
N4 Cu1 O4 Cl1 -60.7(10) . .
N3 Cu1 O4 Cl1 41.1(10) . .
O210 Cl2 O200 Cl2 127(5) . 3_655
O210 Cl2 O200 Cl2 -45(4) 3_655 3_655
O220 Cl2 O200 Cl2 -108(5) 3_655 3_655
O200 Cl2 O200 Cl2 0(9) 3_655 3_655
O320 Cl2 O200 Cl2 175(5) . 3_655
O220 Cl2 O200 Cl2 64(5) . 3_655
O320 Cl2 O200 Cl2 -5(5) 3_655 3_655
Cl2 Cl2 O200 O210 -127(5) 3_655 .
O210 Cl2 O200 O210 -172(3) 3_655 .
O220 Cl2 O200 O210 125(3) 3_655 .
O200 Cl2 O200 O210 -127(12) 3_655 .
O320 Cl2 O200 O210 47.7 . .
O220 Cl2 O200 O210 -62.8 . .
O320 Cl2 O200 O210 -132(2) 3_655 .
Cl2 Cl2 O210 O320 -89(5) 3_655 .
O200 Cl2 O210 O320 123.2 . .
O210 Cl2 O210 O320 -89(12) 3_655 .
O220 Cl2 O210 O320 43(2) 3_655 .
O200 Cl2 O210 O320 -64(3) 3_655 .
O220 Cl2 O210 O320 -127.2 . .
O320 Cl2 O210 O320 -164(3) 3_655 .
O200 Cl2 O210 Cl2 -148(5) . 3_655
O210 Cl2 O210 Cl2 0(9) 3_655 3_655
O220 Cl2 O210 Cl2 131(5) 3_655 3_655
O200 Cl2 O210 Cl2 25(3) 3_655 3_655
O320 Cl2 O210 Cl2 89(5) . 3_655
O220 Cl2 O210 Cl2 -38(5) . 3_655
O320 Cl2 O210 Cl2 -75(5) 3_655 3_655
Cl2 Cl2 O210 O220 38(5) 3_655 .
O200 Cl2 O210 O220 -109.6 . .
O210 Cl2 O210 O220 38(12) 3_655 .
O220 Cl2 O210 O220 170(2) 3_655 .
O200 Cl2 O210 O220 63(3) 3_655 .
O320 Cl2 O210 O220 127.2 . .
O320 Cl2 O210 O220 -37(3) 3_655 .
Cl2 Cl2 O210 O200 148(5) 3_655 .
O210 Cl2 O210 O200 148(12) 3_655 .
O220 Cl2 O210 O200 -81(2) 3_655 .
O200 Cl2 O210 O200 173(3) 3_655 .
O320 Cl2 O210 O200 -123.2 . .
O220 Cl2 O210 O200 109.6 . .
O320 Cl2 O210 O200 73(3) 3_655 .
Cl2 O200 O210 Cl2 -8.9(15) 3_655 .
Cl2 O200 O210 O320 -56.7 . .
Cl2 O200 O210 O320 -65.6(15) 3_655 .
Cl2 O200 O210 Cl2 8.9(15) . 3_655
Cl2 O200 O210 O220 63.0 . .
Cl2 O200 O210 O220 54.1(15) 3_655 .
Cl2 O210 O220 Cl2 -10.3(9) . 3_655
O320 O210 O220 Cl2 52.1(9) . 3_655
O200 O210 O220 Cl2 -52.8(9) . 3_655
O320 O210 O220 Cl2 62.4 . .
Cl2 O210 O220 Cl2 10.3(9) 3_655 .
O200 O210 O220 Cl2 -42.5 . .
O200 Cl2 O220 Cl2 -142(4) . 3_655
O210 Cl2 O220 Cl2 139(4) . 3_655
O210 Cl2 O220 Cl2 -31(3) 3_655 3_655
O220 Cl2 O220 Cl2 0(8) 3_655 3_655
O200 Cl2 O220 Cl2 30(3) 3_655 3_655
O320 Cl2 O220 Cl2 99(4) . 3_655
O320 Cl2 O220 Cl2 -69(4) 3_655 3_655
Cl2 Cl2 O220 O210 -139(4) 3_655 .
O200 Cl2 O220 O210 78.9 . .
O210 Cl2 O220 O210 -171(2) 3_655 .
O220 Cl2 O220 O210 -139(9) 3_655 .
O200 Cl2 O220 O210 -110(3) 3_655 .
O320 Cl2 O220 O210 -40.8 . .
O320 Cl2 O220 O210 151(3) 3_655 .
Cl2 O210 O320 Cl2 -14.8(8) 3_655 .
O220 O210 O320 Cl2 -59.4 . .
O200 O210 O320 Cl2 38.0 . .
Cl2 O210 O320 Cl2 14.8(8) . 3_655
O220 O210 O320 Cl2 -44.6(8) . 3_655
O200 O210 O320 Cl2 52.8(8) . 3_655
Cl2 Cl2 O320 O210 110(3) 3_655 .
O200 Cl2 O320 O210 -66.6 . .
O210 Cl2 O320 O210 162(3) 3_655 .
O220 Cl2 O320 O210 -146(2) 3_655 .
O200 Cl2 O320 O210 113(2) 3_655 .
O220 Cl2 O320 O210 47.3 . .
O320 Cl2 O320 O210 110(10) 3_655 .
O200 Cl2 O320 Cl2 -177(3) . 3_655
O210 Cl2 O320 Cl2 -110(3) . 3_655
O210 Cl2 O320 Cl2 52(3) 3_655 3_655
O220 Cl2 O320 Cl2 104(3) 3_655 3_655
O200 Cl2 O320 Cl2 2(2) 3_655 3_655
O220 Cl2 O320 Cl2 -63(3) . 3_655
O320 Cl2 O320 Cl2 0(9) 3_655 3_655
N8 Cu2 O10 H100 -111(12) . .
N5 Cu2 O10 H100 154(12) . .
N7 Cu2 O10 H100 -30(12) . .
N6 Cu2 O10 H100 73(12) . .
N8 Cu2 O10 H101 70(8) . .
N5 Cu2 O10 H101 -25(8) . .
N7 Cu2 O10 H101 151(8) . .
N6 Cu2 O10 H101 -106(8) . .
